data_4069342
loop_
_publ_author_name
'He, Xiaoming'
'Zhu, Nianyong'
'Yam, Vivian Wing-Wah'

_publ_section_title
;
 Synthesis, Characterization, Structure, and Selective Cu2+Sensing Studies
 of an Alkynylgold(I) Complex Containing the Dipicolylamine Receptor
;
_journal_issue 13
_journal_name_full Organometallics
_journal_page_first 3621
_journal_paper_doi 10.1021/om900148g
_journal_volume 28
_journal_year 2009
_chemical_formula_moiety 'C38 H31 Au N3 O2 P S'
_chemical_formula_sum 'C38 H31 Au N3 O2 P S'
_chemical_formula_weight 821.65
_chemical_name_systematic
;
 ?
;
_space_group_IT_number 2
_symmetry_cell_setting triclinic
_symmetry_space_group_name_Hall '-P 1'
_symmetry_space_group_name_H-M 'P -1'
_atom_sites_solution_hydrogens geom
_atom_sites_solution_primary direct
_atom_sites_solution_secondary difmap
_audit_creation_method SHELXL-97
_cell_angle_alpha 94.23(2)
_cell_angle_beta 97.45(2)
_cell_angle_gamma 102.29(2)
_cell_formula_units_Z 2
_cell_length_a 8.8972(10)
_cell_length_b 9.6498(10)
_cell_length_c 20.638(2)
_cell_measurement_reflns_used 0
_cell_measurement_temperature 301(2)
_cell_measurement_theta_max 0
_cell_measurement_theta_min 0
_cell_volume 1707.3(4)
_computing_molecular_graphics 'Ortep-3 for Windows (Farrugia, 1997)'
_computing_publication_material 'WinGX publication routines (Farrugia, 1999)'
_computing_structure_refinement 'SHELXL-97 (Sheldrick, 1997)'
_computing_structure_solution 'SHELXS-97 (Sheldrick, 1997)'
_diffrn_ambient_temperature 301(2)
_diffrn_measured_fraction_theta_full 0.976
_diffrn_measured_fraction_theta_max 0.976
_diffrn_radiation_monochromator graphite
_diffrn_radiation_source 'fine-focus sealed tube'
_diffrn_radiation_type MoK\a
_diffrn_radiation_wavelength 0.71073
_diffrn_reflns_av_R_equivalents 0.0152
_diffrn_reflns_av_sigmaI/netI 0.0253
_diffrn_reflns_limit_h_max 10
_diffrn_reflns_limit_h_min -10
_diffrn_reflns_limit_k_max 11
_diffrn_reflns_limit_k_min -11
_diffrn_reflns_limit_l_max 25
_diffrn_reflns_limit_l_min -24
_diffrn_reflns_number 9935
_diffrn_reflns_theta_full 25.68
_diffrn_reflns_theta_max 25.68
_diffrn_reflns_theta_min 2.17
_exptl_absorpt_coefficient_mu 4.454
_exptl_absorpt_correction_type none
_exptl_crystal_colour 'pale yellow'
_exptl_crystal_density_diffrn 1.598
_exptl_crystal_density_method 'not measured'
_exptl_crystal_description prism
_exptl_crystal_F_000 812
_exptl_crystal_size_max 0.3
_exptl_crystal_size_mid 0.2
_exptl_crystal_size_min 0.15
_refine_diff_density_max 0.941
_refine_diff_density_min -0.353
_refine_diff_density_rms 0.063
_refine_ls_extinction_method none
_refine_ls_goodness_of_fit_ref 1.046
_refine_ls_hydrogen_treatment ride-on
_refine_ls_matrix_type full
_refine_ls_number_parameters 415
_refine_ls_number_reflns 6326
_refine_ls_number_restraints 0
_refine_ls_restrained_S_all 1.046
_refine_ls_R_factor_all 0.0249
_refine_ls_R_factor_gt 0.0216
_refine_ls_shift/su_max 0.001
_refine_ls_shift/su_mean 0.000
_refine_ls_structure_factor_coef Fsqd
_refine_ls_weighting_details 'calc w=1/[\s^2^(Fo^2^)+(0.0298P)^2^+0.2997P] where P=(Fo^2^+2Fc^2^)/3'
_refine_ls_weighting_scheme calc
_refine_ls_wR_factor_gt 0.0525
_refine_ls_wR_factor_ref 0.0536
_reflns_number_gt 5819
_reflns_number_total 6326
_reflns_threshold_expression >2sigma(I)
_cod_data_source_file om900148g_si_002.cif
_cod_data_source_block wt1573
_cod_original_cell_volume 1707.3(3)
_cod_database_code 4069342

loop_
_symmetry_equiv_pos_as_xyz
'x, y, z'
'-x, -y, -z'

loop_
_atom_site_label
_atom_site_type_symbol
_atom_site_fract_x
_atom_site_fract_y
_atom_site_fract_z
_atom_site_U_iso_or_equiv
_atom_site_adp_type
_atom_site_occupancy
_atom_site_symmetry_multiplicity
_atom_site_calc_flag
_atom_site_refinement_flags
C14 C 1.8434(6) 0.7374(5) 0.3857(2) 0.0854(13) Uani 1 1 d .
H14 H 1.8851 0.6906 0.3538 0.102 Uiso 1 1 calc R
C1 C 1.0511(4) 0.5863(3) 0.23608(15) 0.0455(7) Uani 1 1 d .
C2 C 1.1486(4) 0.6861(3) 0.26127(15) 0.0475(7) Uani 1 1 d .
C3 C 1.2685(3) 0.8096(3) 0.28939(14) 0.0437(7) Uani 1 1 d .
C4 C 1.2324(4) 0.9208(4) 0.32688(19) 0.0604(9) Uani 1 1 d .
H4 H 1.1308 0.9149 0.3349 0.072 Uiso 1 1 calc R
C5 C 1.3473(4) 1.0396(4) 0.35217(19) 0.0607(9) Uani 1 1 d .
H5 H 1.3221 1.1143 0.3764 0.073 Uiso 1 1 calc R
C6 C 1.4977(3) 1.0488(3) 0.34205(15) 0.0435(6) Uani 1 1 d .
C7 C 1.5358(4) 0.9384(4) 0.30595(18) 0.0607(9) Uani 1 1 d .
H7 H 1.6380 0.9444 0.2989 0.073 Uiso 1 1 calc R
C8 C 1.4223(4) 0.8196(4) 0.28051(18) 0.0595(9) Uani 1 1 d .
H8 H 1.4489 0.7447 0.2570 0.071 Uiso 1 1 calc R
C9 C 1.8524(4) 1.1035(3) 0.44541(16) 0.0553(8) Uani 1 1 d .
H9A H 1.8021 1.1358 0.4808 0.066 Uiso 1 1 calc R
H9B H 1.9638 1.1372 0.4583 0.066 Uiso 1 1 calc R
C10 C 1.8146(4) 0.9436(3) 0.43750(16) 0.0515(7) Uani 1 1 d .
C11 C 1.7159(5) 0.8680(4) 0.47499(19) 0.0657(9) Uani 1 1 d .
H11 H 1.6699 0.9157 0.5049 0.079 Uiso 1 1 calc R
C12 C 1.6859(5) 0.7230(5) 0.4681(2) 0.0788(12) Uani 1 1 d .
H12 H 1.6235 0.6708 0.4947 0.095 Uiso 1 1 calc R
C13 C 1.7477(5) 0.6563(4) 0.4222(3) 0.0869(13) Uani 1 1 d .
H13 H 1.7259 0.5572 0.4154 0.104 Uiso 1 1 calc R
C15 C 1.9141(4) 1.1977(3) 0.33917(16) 0.0542(8) Uani 1 1 d .
H15A H 1.8587 1.2169 0.2984 0.065 Uiso 1 1 calc R
H15B H 1.9545 1.1137 0.3300 0.065 Uiso 1 1 calc R
C16 C 2.0486(4) 1.3229(3) 0.36340(16) 0.0497(7) Uani 1 1 d .
C17 C 2.0398(5) 1.4284(4) 0.40919(18) 0.0640(9) Uani 1 1 d .
H17 H 1.9501 1.4236 0.4284 0.077 Uiso 1 1 calc R
C18 C 2.1638(6) 1.5417(5) 0.4268(2) 0.0902(14) Uani 1 1 d .
H18 H 2.1586 1.6149 0.4578 0.108 Uiso 1 1 calc R
C19 C 2.2928(6) 1.5467(6) 0.3992(3) 0.109(2) Uani 1 1 d .
H19 H 2.3773 1.6239 0.4102 0.131 Uiso 1 1 calc R
C20 C 2.2982(5) 1.4368(7) 0.3548(3) 0.1045(19) Uani 1 1 d .
H20 H 2.3898 1.4391 0.3372 0.125 Uiso 1 1 calc R
C21 C 0.7236(3) 0.0597(3) 0.14252(13) 0.0414(6) Uani 1 1 d .
C22 C 0.8581(4) 0.0327(4) 0.17592(15) 0.0515(8) Uani 1 1 d .
H22 H 0.9454 0.1066 0.1888 0.062 Uiso 1 1 calc R
C23 C 0.8621(5) -0.1039(5) 0.19003(17) 0.0690(10) Uani 1 1 d .
H23 H 0.9519 -0.1218 0.2130 0.083 Uiso 1 1 calc R
C24 C 0.7335(6) -0.2146(4) 0.17033(19) 0.0725(11) Uani 1 1 d .
H24 H 0.7374 -0.3069 0.1792 0.087 Uiso 1 1 calc R
C25 C 0.6008(5) -0.1878(4) 0.13784(19) 0.0670(10) Uani 1 1 d .
H25 H 0.5138 -0.2620 0.1251 0.080 Uiso 1 1 calc R
C26 C 0.5950(4) -0.0512(3) 0.12378(16) 0.0523(8) Uani 1 1 d .
H26 H 0.5042 -0.0338 0.1016 0.063 Uiso 1 1 calc R
C27 C 0.5271(3) 0.2587(3) 0.11104(15) 0.0460(7) Uani 1 1 d .
C28 C 0.4355(4) 0.2527(4) 0.05127(18) 0.0575(8) Uani 1 1 d .
H28 H 0.4754 0.2370 0.0126 0.069 Uiso 1 1 calc R
C29 C 0.2846(4) 0.2699(4) 0.0484(2) 0.0746(11) Uani 1 1 d .
H29 H 0.2236 0.2659 0.0079 0.089 Uiso 1 1 calc R
C30 C 0.2253(5) 0.2927(5) 0.1046(3) 0.0842(13) Uani 1 1 d .
H30 H 0.1241 0.3054 0.1023 0.101 Uiso 1 1 calc R
C31 C 0.3110(5) 0.2969(6) 0.1631(3) 0.1000(16) Uani 1 1 d .
H31 H 0.2683 0.3105 0.2013 0.120 Uiso 1 1 calc R
C32 C 0.4645(5) 0.2810(6) 0.1676(2) 0.0850(14) Uani 1 1 d .
H32 H 0.5241 0.2855 0.2085 0.102 Uiso 1 1 calc R
C33 C 0.7784(3) 0.2337(3) 0.03650(14) 0.0419(6) Uani 1 1 d .
C34 C 0.7990(5) 0.3561(4) 0.00606(19) 0.0681(10) Uani 1 1 d .
H34 H 0.7841 0.4394 0.0273 0.082 Uiso 1 1 calc R
C35 C 0.8415(6) 0.3569(5) -0.0559(2) 0.0819(13) Uani 1 1 d .
H35 H 0.8520 0.4401 -0.0766 0.098 Uiso 1 1 calc R
C36 C 0.8680(5) 0.2370(4) -0.08693(18) 0.0698(10) Uani 1 1 d .
H36 H 0.8988 0.2386 -0.1283 0.084 Uiso 1 1 calc R
C37 C 0.8495(5) 0.1153(4) -0.05711(18) 0.0687(10) Uani 1 1 d .
H37 H 0.8670 0.0331 -0.0783 0.082 Uiso 1 1 calc R
C38 C 0.8046(4) 0.1121(4) 0.00472(16) 0.0538(8) Uani 1 1 d .
H38 H 0.7921 0.0280 0.0248 0.065 Uiso 1 1 calc R
Au1 Au 0.896436(12) 0.419836(11) 0.185363(5) 0.04326(5) Uani 1 1 d .
S4 S 1.63663(10) 1.20701(8) 0.37442(4) 0.0533(2) Uani 1 1 d .
P1 P 0.72708(8) 0.23864(8) 0.11949(4) 0.03961(16) Uani 1 1 d .
O1 O 1.5971(3) 1.2498(3) 0.43634(14) 0.0810(9) Uani 1 1 d .
O2 O 1.6410(3) 1.3045(3) 0.32545(16) 0.0811(9) Uani 1 1 d .
N1 N 1.8051(3) 1.1682(3) 0.38651(13) 0.0472(6) Uani 1 1 d .
N2 N 1.8807(4) 0.8809(3) 0.39325(17) 0.0681(8) Uani 1 1 d .
N3 N 2.1752(4) 1.3232(4) 0.3348(2) 0.0834(11) Uani 1 1 d .

loop_
_atom_site_aniso_label
_atom_site_aniso_U_11
_atom_site_aniso_U_22
_atom_site_aniso_U_33
_atom_site_aniso_U_23
_atom_site_aniso_U_13
_atom_site_aniso_U_12
C14 0.094(3) 0.062(3) 0.106(3) 0.000(2) 0.022(3) 0.030(2)
C1 0.0433(17) 0.0392(16) 0.0479(17) 0.0020(13) -0.0036(13) 0.0026(13)
C2 0.0486(18) 0.0431(17) 0.0461(17) 0.0026(13) -0.0017(14) 0.0061(14)
C3 0.0421(16) 0.0398(16) 0.0421(16) -0.0004(12) -0.0033(12) 0.0007(13)
C4 0.0414(18) 0.054(2) 0.079(2) -0.0105(17) 0.0043(16) 0.0048(15)
C5 0.053(2) 0.0467(19) 0.078(2) -0.0146(17) 0.0030(17) 0.0122(15)
C6 0.0394(16) 0.0369(15) 0.0477(16) -0.0038(12) -0.0037(12) 0.0030(12)
C7 0.0436(18) 0.060(2) 0.069(2) -0.0199(17) 0.0104(16) -0.0016(15)
C8 0.054(2) 0.0506(19) 0.066(2) -0.0195(16) 0.0123(16) 0.0020(15)
C9 0.059(2) 0.0480(18) 0.0519(18) 0.0008(14) -0.0063(15) 0.0076(15)
C10 0.0475(18) 0.0498(18) 0.0551(19) 0.0063(15) -0.0009(14) 0.0110(14)
C11 0.063(2) 0.066(2) 0.069(2) 0.0155(19) 0.0092(18) 0.0127(18)
C12 0.061(2) 0.071(3) 0.101(3) 0.031(2) 0.008(2) 0.002(2)
C13 0.075(3) 0.047(2) 0.131(4) 0.012(2) 0.000(3) 0.003(2)
C15 0.062(2) 0.0452(18) 0.0517(18) -0.0065(14) 0.0081(15) 0.0077(15)
C16 0.0444(17) 0.0442(17) 0.0614(19) 0.0114(15) 0.0066(14) 0.0105(14)
C17 0.068(2) 0.051(2) 0.062(2) -0.0062(17) 0.0057(18) -0.0035(17)
C18 0.093(4) 0.064(3) 0.087(3) -0.002(2) -0.019(3) -0.018(2)
C19 0.066(3) 0.090(4) 0.147(5) 0.056(4) -0.036(3) -0.017(3)
C20 0.043(2) 0.111(4) 0.173(6) 0.077(4) 0.027(3) 0.018(3)
C21 0.0420(16) 0.0441(16) 0.0365(14) -0.0020(12) 0.0039(12) 0.0098(13)
C22 0.0467(18) 0.060(2) 0.0497(18) -0.0002(15) 0.0028(14) 0.0203(15)
C23 0.077(3) 0.084(3) 0.057(2) 0.007(2) 0.0012(19) 0.048(2)
C24 0.105(3) 0.054(2) 0.068(2) 0.0131(19) 0.020(2) 0.033(2)
C25 0.076(3) 0.051(2) 0.071(2) 0.0054(18) 0.011(2) 0.0063(18)
C26 0.0506(19) 0.0509(19) 0.0506(18) 0.0042(14) -0.0012(14) 0.0067(15)
C27 0.0377(16) 0.0409(16) 0.0574(18) -0.0037(13) 0.0037(13) 0.0096(12)
C28 0.0480(19) 0.061(2) 0.061(2) -0.0017(16) -0.0057(15) 0.0178(16)
C29 0.048(2) 0.071(3) 0.100(3) 0.006(2) -0.016(2) 0.0199(18)
C30 0.047(2) 0.077(3) 0.132(4) 0.001(3) 0.010(3) 0.025(2)
C31 0.064(3) 0.138(5) 0.105(4) -0.014(3) 0.029(3) 0.037(3)
C32 0.058(2) 0.136(4) 0.062(2) -0.008(2) 0.0077(19) 0.031(3)
C33 0.0347(15) 0.0405(15) 0.0453(16) -0.0016(12) 0.0003(12) 0.0024(12)
C34 0.099(3) 0.0428(19) 0.068(2) 0.0098(17) 0.024(2) 0.0196(19)
C35 0.106(3) 0.066(3) 0.084(3) 0.030(2) 0.037(3) 0.020(2)
C36 0.079(3) 0.081(3) 0.054(2) 0.0133(19) 0.0233(19) 0.018(2)
C37 0.088(3) 0.066(2) 0.056(2) -0.0007(18) 0.021(2) 0.023(2)
C38 0.064(2) 0.0463(18) 0.0510(18) 0.0028(14) 0.0102(15) 0.0125(15)
Au1 0.03765(7) 0.03929(7) 0.04652(8) -0.00583(5) -0.00220(5) 0.00333(5)
S4 0.0452(4) 0.0373(4) 0.0681(5) -0.0099(4) -0.0085(4) 0.0042(3)
P1 0.0323(4) 0.0397(4) 0.0425(4) -0.0046(3) -0.0011(3) 0.0057(3)
O1 0.0605(16) 0.0807(18) 0.0873(19) -0.0463(15) 0.0022(14) 0.0081(14)
O2 0.0720(18) 0.0444(14) 0.114(2) 0.0224(15) -0.0243(16) 0.0025(12)
N1 0.0393(14) 0.0443(14) 0.0521(15) 0.0048(11) -0.0038(11) 0.0025(11)
N2 0.074(2) 0.0496(17) 0.085(2) 0.0081(15) 0.0233(18) 0.0175(15)
N3 0.070(2) 0.077(2) 0.122(3) 0.039(2) 0.039(2) 0.0317(19)

loop_
_atom_type_symbol
_atom_type_description
_atom_type_scat_dispersion_real
_atom_type_scat_dispersion_imag
_atom_type_scat_source
C C 0.0033 0.0016 'International Tables Vol C Tables 4.2.6.8 and 6.1.1.4'
H H 0.0000 0.0000 'International Tables Vol C Tables 4.2.6.8 and 6.1.1.4'
Au Au -2.0133 8.8022 'International Tables Vol C Tables 4.2.6.8 and 6.1.1.4'
S S 0.1246 0.1234 'International Tables Vol C Tables 4.2.6.8 and 6.1.1.4'
P P 0.1023 0.0942 'International Tables Vol C Tables 4.2.6.8 and 6.1.1.4'
O O 0.0106 0.0060 'International Tables Vol C Tables 4.2.6.8 and 6.1.1.4'
N N 0.0061 0.0033 'International Tables Vol C Tables 4.2.6.8 and 6.1.1.4'

loop_
_geom_angle_atom_site_label_1
_geom_angle_atom_site_label_2
_geom_angle_atom_site_label_3
_geom_angle
N2 C14 C13 123.9(4)
N2 C14 H14 118.1
C13 C14 H14 118.1
C2 C1 Au1 174.2(3)
C1 C2 C3 177.7(3)
C8 C3 C4 118.4(3)
C8 C3 C2 121.0(3)
C4 C3 C2 120.6(3)
C5 C4 C3 120.0(3)
C5 C4 H4 120.0
C3 C4 H4 120.0
C6 C5 C4 120.8(3)
C6 C5 H5 119.6
C4 C5 H5 119.6
C5 C6 C7 119.8(3)
C5 C6 S4 117.8(2)
C7 C6 S4 122.3(2)
C8 C7 C6 119.8(3)
C8 C7 H7 120.1
C6 C7 H7 120.1
C7 C8 C3 121.0(3)
C7 C8 H8 119.5
C3 C8 H8 119.5
N1 C9 C10 114.5(3)
N1 C9 H9A 108.6
C10 C9 H9A 108.6
N1 C9 H9B 108.6
C10 C9 H9B 108.6
H9A C9 H9B 107.6
N2 C10 C11 122.6(3)
N2 C10 C9 116.8(3)
C11 C10 C9 120.6(3)
C12 C11 C10 119.6(4)
C12 C11 H11 120.2
C10 C11 H11 120.2
C13 C12 C11 119.1(4)
C13 C12 H12 120.5
C11 C12 H12 120.5
C12 C13 C14 118.5(4)
C12 C13 H13 120.7
C14 C13 H13 120.7
N1 C15 C16 112.8(3)
N1 C15 H15A 109.0
C16 C15 H15A 109.0
N1 C15 H15B 109.0
C16 C15 H15B 109.0
H15A C15 H15B 107.8
N3 C16 C17 122.9(3)
N3 C16 C15 114.5(3)
C17 C16 C15 122.6(3)
C16 C17 C18 119.5(4)
C16 C17 H17 120.2
C18 C17 H17 120.2
C19 C18 C17 119.7(5)
C19 C18 H18 120.2
C17 C18 H18 120.2
C18 C19 C20 119.0(5)
C18 C19 H19 120.5
C20 C19 H19 120.5
C19 C20 N3 123.1(4)
C19 C20 H20 118.5
N3 C20 H20 118.5
C26 C21 C22 119.4(3)
C26 C21 P1 121.9(2)
C22 C21 P1 118.5(2)
C23 C22 C21 119.8(3)
C23 C22 H22 120.1
C21 C22 H22 120.1
C22 C23 C24 120.4(4)
C22 C23 H23 119.8
C24 C23 H23 119.8
C25 C24 C23 119.7(4)
C25 C24 H24 120.1
C23 C24 H24 120.1
C24 C25 C26 120.4(4)
C24 C25 H25 119.8
C26 C25 H25 119.8
C25 C26 C21 120.3(3)
C25 C26 H26 119.9
C21 C26 H26 119.9
C28 C27 C32 118.6(3)
C28 C27 P1 123.5(2)
C32 C27 P1 118.0(3)
C27 C28 C29 120.4(4)
C27 C28 H28 119.8
C29 C28 H28 119.8
C30 C29 C28 120.1(4)
C30 C29 H29 119.9
C28 C29 H29 119.9
C31 C30 C29 120.6(4)
C31 C30 H30 119.7
C29 C30 H30 119.7
C30 C31 C32 120.6(4)
C30 C31 H31 119.7
C32 C31 H31 119.7
C27 C32 C31 119.7(4)
C27 C32 H32 120.2
C31 C32 H32 120.2
C34 C33 C38 118.7(3)
C34 C33 P1 119.1(2)
C38 C33 P1 122.2(2)
C33 C34 C35 120.5(3)
C33 C34 H34 119.7
C35 C34 H34 119.7
C36 C35 C34 120.5(4)
C36 C35 H35 119.7
C34 C35 H35 119.7
C37 C36 C35 119.5(3)
C37 C36 H36 120.2
C35 C36 H36 120.2
C36 C37 C38 120.7(3)
C36 C37 H37 119.7
C38 C37 H37 119.7
C33 C38 C37 120.0(3)
C33 C38 H38 120.0
C37 C38 H38 120.0
C1 Au1 P1 174.92(9)
O1 S4 O2 118.14(19)
O1 S4 N1 108.57(16)
O2 S4 N1 107.50(16)
O1 S4 C6 106.51(15)
O2 S4 C6 107.80(16)
N1 S4 C6 107.95(14)
C27 P1 C21 106.41(14)
C27 P1 C33 106.09(14)
C21 P1 C33 104.43(13)
C27 P1 Au1 113.21(10)
C21 P1 Au1 116.25(10)
C33 P1 Au1 109.65(9)
C9 N1 C15 118.5(3)
C9 N1 S4 120.5(2)
C15 N1 S4 121.0(2)
C10 N2 C14 116.2(3)
C16 N3 C20 115.9(4)

loop_
_geom_bond_atom_site_label_1
_geom_bond_atom_site_label_2
_geom_bond_distance
C14 N2 1.345(5)
C14 C13 1.369(6)
C14 H14 0.9300
C1 C2 1.185(4)
C1 Au1 2.002(3)
C2 C3 1.446(4)
C3 C8 1.388(5)
C3 C4 1.393(4)
C4 C5 1.382(5)
C4 H4 0.9300
C5 C6 1.366(4)
C5 H5 0.9300
C6 C7 1.382(4)
C6 S4 1.771(3)
C7 C8 1.375(5)
C7 H7 0.9300
C8 H8 0.9300
C9 N1 1.462(4)
C9 C10 1.500(5)
C9 H9A 0.9700
C9 H9B 0.9700
C10 N2 1.325(4)
C10 C11 1.374(5)
C11 C12 1.360(6)
C11 H11 0.9300
C12 C13 1.345(6)
C12 H12 0.9300
C13 H13 0.9300
C15 N1 1.465(4)
C15 C16 1.510(5)
C15 H15A 0.9700
C15 H15B 0.9700
C16 N3 1.338(4)
C16 C17 1.359(5)
C17 C18 1.367(5)
C17 H17 0.9300
C18 C19 1.339(8)
C18 H18 0.9300
C19 C20 1.363(8)
C19 H19 0.9300
C20 N3 1.370(7)
C20 H20 0.9300
C21 C26 1.381(4)
C21 C22 1.386(4)
C21 P1 1.819(3)
C22 C23 1.378(5)
C22 H22 0.9300
C23 C24 1.382(6)
C23 H23 0.9300
C24 C25 1.364(6)
C24 H24 0.9300
C25 C26 1.380(5)
C25 H25 0.9300
C26 H26 0.9300
C27 C28 1.378(5)
C27 C32 1.379(5)
C27 P1 1.818(3)
C28 C29 1.381(5)
C28 H28 0.9300
C29 C30 1.357(6)
C29 H29 0.9300
C30 C31 1.335(7)
C30 H30 0.9300
C31 C32 1.398(6)
C31 H31 0.9300
C32 H32 0.9300
C33 C34 1.368(4)
C33 C38 1.379(4)
C33 P1 1.829(3)
C34 C35 1.380(5)
C34 H34 0.9300
C35 C36 1.360(6)
C35 H35 0.9300
C36 C37 1.355(5)
C36 H36 0.9300
C37 C38 1.386(5)
C37 H37 0.9300
C38 H38 0.9300
Au1 P1 2.2743(10)
S4 O1 1.424(3)
S4 O2 1.429(3)
S4 N1 1.614(3)
